data_4083947
loop_
_publ_author_name
'N\'u\~nez, Rosario'
'Gonz\'alez-Campo, Ar\'antzazu'
'Vi\~nas, Clara'
'Teixidor, Francesc'
'Sillanp\"a\"a, Reijo'
'Kivek\"as, Raikko'

_publ_section_title
;
 Boron-Functionalized Carbosilanes:&#x00A0; Insertion of Carborane
 Clusters into Peripheral Silicon Atoms of Carbosilane Compounds
;
_journal_issue 26
_journal_name_full Organometallics
_journal_page_first 6351
_journal_paper_doi 10.1021/om050651+
_journal_volume 24
_journal_year 2005
_chemical_formula_moiety 'C28 H92 B40 Si5'
_chemical_formula_sum 'C28 H92 B40 Si5'
_chemical_formula_weight 1001.87
_chemical_name_systematic
; 
 ? 
;
_space_group_IT_number 32
_symmetry_cell_setting orthorhombic
_symmetry_space_group_name_Hall 'P 2 -2ab'
_symmetry_space_group_name_H-M 'P b a 2'
_atom_sites_solution_hydrogens geom
_atom_sites_solution_primary direct
_atom_sites_solution_secondary difmap
_audit_creation_method SHELXL-97
_cell_angle_alpha 90.00
_cell_angle_beta 90.00
_cell_angle_gamma 90.00
_cell_formula_units_Z 2
_cell_length_a 13.9813(5)
_cell_length_b 17.6592(5)
_cell_length_c 12.7224(4)
_cell_measurement_reflns_used 3062
_cell_measurement_temperature 173(2)
_cell_measurement_theta_max 25.028
_cell_measurement_theta_min 1.018
_cell_volume 3141.14(17)
_computing_cell_refinement 'HKL Scalepack (Otwinowsky & Minor, 1997)'
_computing_data_collection 'Collect (Nonius BV, 1997-2000)'
_computing_data_reduction
;
HKL Denzo and Scalepack (Otwinowsky & Minor, 1997)
;
_computing_molecular_graphics 'SHELXTL/PC (Sheldrick, 1990)'
_computing_publication_material 'SHELXL-97 (Sheldrick, 1997)'
_computing_structure_refinement 'SHELXL-97 (Sheldrick, 1997)'
_computing_structure_solution 'SHELXS-97 (Sheldrick, 1990)'
_diffrn_ambient_temperature 173(2)
_diffrn_detector 'CCD plate'
_diffrn_detector_area_resol_mean 9
_diffrn_measured_fraction_theta_full 1.820
_diffrn_measured_fraction_theta_max 1.820
_diffrn_measurement_device '95mm CCD camera on \k-goniostat'
_diffrn_measurement_device_type KappaCCD
_diffrn_measurement_method '\f scans, and \w scans with \k offsets'
_diffrn_radiation_monochromator 'horizonally mounted graphite crystal'
_diffrn_radiation_probe x-ray
_diffrn_radiation_type Mok\a
_diffrn_radiation_wavelength 0.71073
_diffrn_reflns_av_R_equivalents 0.0000
_diffrn_reflns_av_sigmaI/netI 0.0459
_diffrn_reflns_limit_h_max 16
_diffrn_reflns_limit_h_min -16
_diffrn_reflns_limit_k_max 20
_diffrn_reflns_limit_k_min -20
_diffrn_reflns_limit_l_max 15
_diffrn_reflns_limit_l_min -15
_diffrn_reflns_number 5296
_diffrn_reflns_theta_full 25.01
_diffrn_reflns_theta_max 25.01
_diffrn_reflns_theta_min 3.13
_diffrn_source 'Enraf Nonius FR590'
_diffrn_standards_decay_% <1
_diffrn_standards_number 0
_exptl_absorpt_coefficient_mu 0.140
_exptl_absorpt_correction_type none
_exptl_crystal_colour colourless
_exptl_crystal_density_diffrn 1.059
_exptl_crystal_density_meas ?
_exptl_crystal_density_method 'not measured'
_exptl_crystal_description block
_exptl_crystal_F_000 1060
_exptl_crystal_size_max 0.32
_exptl_crystal_size_mid 0.28
_exptl_crystal_size_min 0.22
_refine_diff_density_max 0.945
_refine_diff_density_min -0.276
_refine_diff_density_rms 0.065
_refine_ls_abs_structure_details 'Flack H D (1983), Acta Cryst. A39, 876-881'
_refine_ls_abs_structure_Flack 0.2(2)
_refine_ls_extinction_method none
_refine_ls_goodness_of_fit_ref 1.054
_refine_ls_hydrogen_treatment constr
_refine_ls_matrix_type full
_refine_ls_number_parameters 336
_refine_ls_number_reflns 5296
_refine_ls_number_restraints 6
_refine_ls_restrained_S_all 1.054
_refine_ls_R_factor_all 0.0922
_refine_ls_R_factor_gt 0.0777
_refine_ls_shift/su_max 0.000
_refine_ls_shift/su_mean 0.000
_refine_ls_structure_factor_coef Fsqd
_refine_ls_weighting_details
;
 w=1/[\s^2^(Fo^2^)+(0.1345P)^2^+1.9191P] where P=(Fo^2^+2Fc^2^)/3 
;
_refine_ls_weighting_scheme calc
_refine_ls_wR_factor_gt 0.1952
_refine_ls_wR_factor_ref 0.2113
_reflns_number_gt 4591
_reflns_number_total 5296
_reflns_threshold_expression >2sigma(I)
_cod_data_source_file om050651%2Bsi20050729_114837.cif
_cod_data_source_block compound_2
_cod_depositor_comments
;
The following automatic conversions were performed:

'_exptl_crystal_density_meas' value 'not measured' was changed to '?'
- the value is perceived as not measured.

Automatic conversion script
Id: cif_fix_values 3008 2015-01-20 13:52:24Z robertas 
;
_cod_original_sg_symbol_H-M Pba2
_cod_database_code 4083947

loop_
_symmetry_equiv_pos_as_xyz
'x, y, z'
'-x, -y, z'
'x+1/2, -y+1/2, z'
'-x+1/2, y+1/2, z'

loop_
_atom_site_label
_atom_site_type_symbol
_atom_site_fract_x
_atom_site_fract_y
_atom_site_fract_z
_atom_site_U_iso_or_equiv
_atom_site_adp_type
_atom_site_occupancy
_atom_site_calc_flag
_atom_site_refinement_flags
_atom_site_disorder_assembly
_atom_site_disorder_group
Si1 Si 0.0000 0.0000 0.2421 0.0366(4) Uani 1 d S . .
Si2 Si -0.23525(8) -0.03789(6) 0.00000(17) 0.0429(3) Uani 1 d . . .
Si3 Si 0.12244(9) 0.14492(7) 0.51335(17) 0.0474(3) Uani 1 d . . .
C1 C -0.3116(3) -0.1270(2) -0.0266(4) 0.0395(10) Uani 1 d . . .
C2A C -0.3638(4) -0.1743(3) 0.0712(5) 0.0601(15) Uani 0.625(15) d P A 1
B4A B -0.3843(5) -0.1319(4) -0.1327(6) 0.0664(17) Uani 0.625(15) d P A 1
H4A H -0.3915 -0.0853 -0.1896 0.080 Uiso 0.625(15) d P A 1
C17A C -0.3586(8) -0.1463(6) 0.1808(9) 0.076(3) Uiso 0.625(15) d P A 1
H17A H -0.3052 -0.1694 0.2158 0.115 Uiso 0.625(15) calc PR A 1
H17B H -0.4166 -0.1591 0.2171 0.115 Uiso 0.625(15) calc PR A 1
H17C H -0.3507 -0.0923 0.1805 0.115 Uiso 0.625(15) calc PR A 1
C4B C -0.3843(5) -0.1319(4) -0.1327(6) 0.0664(17) Uani 0.375(15) d P A 2
B2B B -0.3638(4) -0.1743(3) 0.0712(5) 0.0601(15) Uani 0.375(15) d P A 2
H2B H -0.3571 -0.1561 0.1536 0.072 Uiso 0.375(15) d P A 2
C17B C -0.4039(10) -0.0666(8) -0.1931(12) 0.059(4) Uiso 0.375(15) d P A 2
H17D H -0.4069 -0.0232 -0.1477 0.088 Uiso 0.375(15) calc PR A 2
H17E H -0.4640 -0.0727 -0.2285 0.088 Uiso 0.375(15) calc PR A 2
H17F H -0.3540 -0.0594 -0.2441 0.088 Uiso 0.375(15) calc PR A 2
B3 B -0.4328(4) -0.1221(4) -0.0107(7) 0.0665(18) Uani 1 d . . .
H3 H -0.4699 -0.0701 0.0141 0.080 Uiso 1 calc R B 1
B5 B -0.2781(4) -0.1868(3) -0.1267(5) 0.0527(13) Uani 1 d . . .
H5 H -0.2161 -0.1770 -0.1780 0.063 Uiso 1 calc R C 1
B6 B -0.2658(3) -0.2139(3) 0.0076(6) 0.0482(11) Uani 1 d . . .
H6 H -0.1957 -0.2218 0.0452 0.058 Uiso 1 calc R D 1
B7 B -0.4706(5) -0.2132(4) 0.0288(7) 0.076(2) Uani 1 d . . .
H7 H -0.5334 -0.2210 0.0797 0.091 Uiso 1 calc R E 1
B8 B -0.4821(5) -0.1881(5) -0.1021(8) 0.086(2) Uani 1 d . . .
H8 H -0.5526 -0.1801 -0.1387 0.103 Uiso 1 calc R F 1
B9 B -0.3858(5) -0.2278(4) -0.1732(6) 0.0693(18) Uani 1 d . . .
H9 H -0.3931 -0.2453 -0.2558 0.083 Uiso 1 calc R G 1
B10 B -0.3138(5) -0.2784(3) -0.0859(6) 0.0629(16) Uani 1 d . . .
H10 H -0.2743 -0.3291 -0.1113 0.075 Uiso 1 calc R . .
B11 B -0.3643(5) -0.2712(4) 0.0397(6) 0.0713(19) Uani 1 d . . .
H11 H -0.3573 -0.3171 0.0976 0.086 Uiso 1 calc R H 1
B12 B -0.4407(5) -0.2792(4) -0.0692(7) 0.078(2) Uani 1 d . . .
H12 H -0.4841 -0.3303 -0.0822 0.094 Uiso 1 calc R . .
C13 C -0.1077(3) 0.0135(2) 0.1571(4) 0.0428(10) Uani 1 d . . .
H13A H -0.1592 0.0335 0.2000 0.051 Uiso 1 calc R . .
H13B H -0.0929 0.0510 0.1039 0.051 Uiso 1 calc R . .
C14 C -0.1437(3) -0.0598(2) 0.1014(4) 0.0443(10) Uani 1 d . . .
H14A H -0.1710 -0.0938 0.1533 0.053 Uiso 1 calc R . .
H14B H -0.0901 -0.0854 0.0686 0.053 Uiso 1 calc R . .
C15 C -0.3152(4) 0.0392(3) 0.0432(5) 0.0613(14) Uani 1 d . . .
H15A H -0.3453 0.0253 0.1082 0.092 Uiso 1 calc R . .
H15B H -0.3632 0.0479 -0.0093 0.092 Uiso 1 calc R . .
H15C H -0.2786 0.0847 0.0532 0.092 Uiso 1 calc R . .
C16 C -0.1733(4) -0.0114(3) -0.1231(5) 0.0673(15) Uani 1 d . . .
H16A H -0.1277 0.0279 -0.1088 0.101 Uiso 1 calc R . .
H16B H -0.2193 0.0065 -0.1733 0.101 Uiso 1 calc R . .
H16C H -0.1408 -0.0548 -0.1511 0.101 Uiso 1 calc R . .
C21 C 0.1281(3) 0.2502(3) 0.4725(5) 0.0475(11) Uani 1 d . . .
C22 C 0.1707(7) 0.3192(4) 0.5466(7) 0.099(3) Uani 1 d . . .
B23 B 0.2374(6) 0.2882(4) 0.4483(10) 0.095(3) Uani 1 d . . .
H23 H 0.3032 0.2556 0.4625 0.114 Uiso 1 calc R . .
B24 B 0.1614(6) 0.2705(5) 0.3429(8) 0.088(2) Uani 1 d . . .
H24 H 0.1761 0.2263 0.2842 0.106 Uiso 1 calc R . .
B25 B 0.0452(5) 0.2889(4) 0.3894(6) 0.0672(17) Uani 1 d . . .
H25 H -0.0160 0.2569 0.3584 0.081 Uiso 1 calc R . .
B26 B 0.0481(5) 0.3151(4) 0.5199(8) 0.077(2) Uani 1 d . . .
H26 H -0.0080 0.3003 0.5769 0.092 Uiso 1 calc R . .
B27 B 0.2301(6) 0.3846(4) 0.4686(9) 0.089(3) Uani 1 d . . .
H27 H 0.2936 0.4163 0.4947 0.107 Uiso 1 calc R . .
B28 B 0.2251(8) 0.3551(6) 0.3412(10) 0.107(3) Uani 1 d . . .
H28 H 0.2809 0.3656 0.2820 0.128 Uiso 1 calc R . .
B29 B 0.1066(8) 0.3582(5) 0.3118(10) 0.113(4) Uani 1 d . . .
H29 H 0.0844 0.3733 0.2315 0.136 Uiso 1 calc R . .
B30 B 0.0348(7) 0.3846(4) 0.4217(10) 0.102(3) Uani 1 d . . .
H30 H -0.0335 0.4151 0.4149 0.122 Uiso 1 calc R . .
B31 B 0.1138(7) 0.4062(5) 0.5170(11) 0.105(3) Uani 1 d . . .
H31 H 0.0988 0.4518 0.5736 0.126 Uiso 1 calc R . .
B32 B 0.1506(8) 0.4263(6) 0.3933(13) 0.126(4) Uani 1 d . . .
H32 H 0.1592 0.4858 0.3691 0.152 Uiso 1 calc R . .
C33 C 0.0166(3) 0.0855(2) 0.3270(4) 0.0412(10) Uani 1 d . . .
H33A H 0.0206 0.1300 0.2825 0.049 Uiso 1 calc R . .
H33B H -0.0390 0.0912 0.3718 0.049 Uiso 1 calc R . .
C34 C 0.1080(3) 0.0815(2) 0.3973(4) 0.0453(10) Uani 1 d . . .
H34A H 0.1625 0.0902 0.3517 0.054 Uiso 1 calc R . .
H34B H 0.1132 0.0299 0.4226 0.054 Uiso 1 calc R . .
C35 C 0.2376(5) 0.1155(3) 0.5751(6) 0.0779(19) Uani 1 d . . .
H35A H 0.2375 0.0617 0.5859 0.117 Uiso 1 calc R . .
H35B H 0.2449 0.1407 0.6415 0.117 Uiso 1 calc R . .
H35C H 0.2898 0.1290 0.5298 0.117 Uiso 1 calc R . .
C36 C 0.0203(5) 0.1313(4) 0.6040(5) 0.0793(19) Uani 1 d . . .
H36A H -0.0375 0.1480 0.5706 0.119 Uiso 1 calc R . .
H36B H 0.0307 0.1601 0.6669 0.119 Uiso 1 calc R . .
H36C H 0.0147 0.0786 0.6215 0.119 Uiso 1 calc R . .
C37 C 0.1892(10) 0.3037(6) 0.6509(9) 0.153(5) Uani 1 d U . .
H37A H 0.2447 0.2718 0.6561 0.230 Uiso 1 calc R . .
H37B H 0.1352 0.2783 0.6814 0.230 Uiso 1 calc R . .
H37C H 0.2007 0.3502 0.6879 0.230 Uiso 1 calc R . .

loop_
_atom_site_aniso_label
_atom_site_aniso_U_11
_atom_site_aniso_U_22
_atom_site_aniso_U_33
_atom_site_aniso_U_23
_atom_site_aniso_U_13
_atom_site_aniso_U_12
Si1 0.0356(7) 0.0308(7) 0.0433(9) 0.000 0.000 -0.0025(6)
Si2 0.0424(6) 0.0368(6) 0.0493(7) -0.0022(5) -0.0068(6) 0.0012(4)
Si3 0.0595(7) 0.0422(6) 0.0404(6) -0.0040(6) -0.0029(6) -0.0022(5)
C1 0.034(2) 0.038(2) 0.046(3) 0.0005(17) -0.0053(17) 0.0050(16)
C2A 0.054(3) 0.064(4) 0.063(4) -0.011(3) 0.010(3) -0.021(2)
B4A 0.065(4) 0.065(4) 0.069(4) -0.003(3) -0.035(3) -0.006(3)
C4B 0.065(4) 0.065(4) 0.069(4) -0.003(3) -0.035(3) -0.006(3)
B2B 0.054(3) 0.064(4) 0.063(4) -0.011(3) 0.010(3) -0.021(2)
B3 0.035(3) 0.065(3) 0.099(6) -0.012(3) -0.015(3) 0.004(2)
B5 0.057(3) 0.053(3) 0.048(3) -0.012(2) -0.002(3) -0.001(2)
B6 0.042(2) 0.039(2) 0.064(3) 0.000(2) -0.007(3) 0.0040(19)
B7 0.049(3) 0.086(5) 0.092(6) -0.010(4) 0.009(3) -0.033(3)
B8 0.051(4) 0.090(5) 0.116(7) -0.015(5) -0.021(4) -0.017(4)
B9 0.069(4) 0.072(4) 0.067(4) -0.017(3) -0.021(3) -0.011(3)
B10 0.071(4) 0.042(3) 0.076(4) -0.008(3) -0.002(3) -0.011(3)
B11 0.088(5) 0.056(3) 0.070(5) 0.007(3) -0.016(4) -0.029(3)
B12 0.056(4) 0.072(4) 0.107(6) -0.013(4) -0.002(4) -0.032(3)
C13 0.042(2) 0.037(2) 0.049(3) -0.0033(19) -0.0015(19) -0.0028(17)
C14 0.046(2) 0.034(2) 0.053(3) -0.0019(19) -0.008(2) -0.0001(18)
C15 0.056(3) 0.048(3) 0.080(4) -0.015(2) -0.012(3) 0.010(2)
C16 0.084(4) 0.065(3) 0.053(3) 0.003(3) 0.008(3) -0.020(3)
C21 0.036(2) 0.040(2) 0.067(3) -0.006(2) -0.0001(19) -0.0025(17)
C22 0.145(7) 0.068(4) 0.084(5) -0.007(3) -0.026(5) -0.030(4)
B23 0.061(4) 0.054(4) 0.170(10) 0.007(5) 0.020(5) -0.012(3)
B24 0.092(5) 0.084(5) 0.088(6) 0.032(4) 0.020(5) -0.007(5)
B25 0.063(4) 0.057(4) 0.081(5) 0.025(3) -0.006(3) -0.001(3)
B26 0.075(4) 0.060(3) 0.095(5) -0.013(4) 0.018(4) 0.025(3)
B27 0.081(5) 0.054(4) 0.134(9) 0.007(4) 0.008(5) -0.023(4)
B28 0.098(7) 0.102(7) 0.120(8) 0.021(6) 0.019(6) -0.039(5)
B29 0.125(8) 0.084(6) 0.130(9) 0.055(6) 0.009(7) -0.005(5)
B30 0.082(5) 0.043(4) 0.179(10) 0.009(5) -0.017(6) 0.010(3)
B31 0.114(7) 0.076(5) 0.126(8) -0.043(6) -0.006(6) 0.009(5)
B32 0.122(8) 0.068(5) 0.189(14) 0.022(7) -0.004(8) -0.027(5)
C33 0.040(2) 0.039(2) 0.045(2) -0.0002(17) -0.0037(18) 0.0009(17)
C34 0.050(2) 0.037(2) 0.050(3) -0.0066(19) -0.010(2) -0.0006(18)
C35 0.106(5) 0.062(4) 0.066(4) -0.008(3) -0.038(4) 0.013(3)
C36 0.100(5) 0.077(4) 0.061(4) 0.002(3) 0.026(4) -0.023(3)
C37 0.254(14) 0.084(6) 0.123(9) 0.010(6) 0.039(9) 0.006(7)

loop_
_atom_type_symbol
_atom_type_description
_atom_type_scat_dispersion_real
_atom_type_scat_dispersion_imag
_atom_type_scat_source
C C 0.0033 0.0016 'International Tables Vol C Tables 4.2.6.8 and 6.1.1.4'
H H 0.0000 0.0000 'International Tables Vol C Tables 4.2.6.8 and 6.1.1.4'
B B 0.0013 0.0007 'International Tables Vol C Tables 4.2.6.8 and 6.1.1.4'
Si Si 0.0817 0.0704 'International Tables Vol C Tables 4.2.6.8 and 6.1.1.4'

loop_
_geom_angle_atom_site_label_1
_geom_angle_atom_site_label_2
_geom_angle_atom_site_label_3
_geom_angle
_geom_angle_site_symmetry_1
_geom_angle_site_symmetry_3
C13 Si1 C13 109.3(3) . 2
C13 Si1 C33 109.36(18) . .
C13 Si1 C33 109.66(19) 2 .
C13 Si1 C33 109.66(19) . 2
C13 Si1 C33 109.36(18) 2 2
C33 Si1 C33 109.5(3) . 2
C15 Si2 C16 110.4(3) . .
C15 Si2 C14 111.3(2) . .
C16 Si2 C14 108.6(3) . .
C15 Si2 C1 108.6(2) . .
C16 Si2 C1 108.5(2) . .
C14 Si2 C1 109.42(18) . .
C36 Si3 C34 109.4(3) . .
C36 Si3 C35 111.6(4) . .
C34 Si3 C35 105.1(2) . .
C36 Si3 C21 108.9(3) . .
C34 Si3 C21 111.7(2) . .
C35 Si3 C21 110.2(2) . .
C2A C1 B4A 107.9(4) . .
C2A C1 B3 60.2(4) . .
B4A C1 B3 60.1(4) . .
C2A C1 B6 61.8(3) . .
B4A C1 B6 112.3(4) . .
B3 C1 B6 112.7(4) . .
C2A C1 B5 111.3(4) . .
B4A C1 B5 62.7(3) . .
B3 C1 B5 112.9(4) . .
B6 C1 B5 62.4(3) . .
C2A C1 Si2 121.3(3) . .
B4A C1 Si2 120.9(3) . .
B3 C1 Si2 119.1(3) . .
B6 C1 Si2 118.5(3) . .
B5 C1 Si2 118.7(3) . .
C17A C2A C1 120.9(6) . .
C17A C2A B3 115.2(6) . .
C1 C2A B3 61.1(4) . .
C17A C2A B7 117.9(6) . .
C1 C2A B7 110.1(5) . .
B3 C2A B7 62.1(4) . .
C17A C2A B6 122.3(6) . .
C1 C2A B6 60.6(3) . .
B3 C2A B6 112.4(5) . .
B7 C2A B6 112.1(4) . .
C17A C2A B11 122.7(7) . .
C1 C2A B11 108.6(4) . .
B3 C2A B11 112.8(5) . .
B7 C2A B11 62.5(4) . .
B6 C2A B11 60.4(4) . .
C17A C2A H2B 3.2(4) . .
C1 C2A H2B 121.8(4) . .
B3 C2A H2B 118.4(5) . .
B7 C2A H2B 119.1(5) . .
B6 C2A H2B 119.6(5) . .
B11 C2A H2B 120.2(5) . .
C1 B4A B3 60.4(3) . .
C1 B4A B8 108.8(5) . .
B3 B4A B8 62.5(5) . .
C1 B4A B9 106.8(4) . .
B3 B4A B9 111.0(5) . .
B8 B4A B9 60.6(4) . .
C1 B4A B5 59.4(3) . .
B3 B4A B5 110.5(4) . .
B8 B4A B5 109.7(5) . .
B9 B4A B5 60.0(4) . .
C1 B4A H4A 122.8(5) . .
B3 B4A H4A 119.0(6) . .
B8 B4A H4A 120.2(5) . .
B9 B4A H4A 121.6(6) . .
B5 B4A H4A 121.0(6) . .
C2A C17A H2B 9.1(13) . .
H17A C17A H2B 100.6 . .
H17B C17A H2B 111.8 . .
H17C C17A H2B 115.6 . .
H17D C17B H17E 109.5 . .
H17D C17B H17F 109.5 . .
H17E C17B H17F 109.5 . .
C2A B3 B4A 106.2(4) . .
C2A B3 C1 58.7(3) . .
B4A B3 C1 59.5(3) . .
C2A B3 B7 59.9(4) . .
B4A B3 B7 106.6(5) . .
C1 B3 B7 106.5(4) . .
C2A B3 B8 105.3(5) . .
B4A B3 B8 59.6(4) . .
C1 B3 B8 105.8(5) . .
B7 B3 B8 58.3(5) . .
C2A B3 H3 123.0 . .
B4A B3 H3 122.3 . .
C1 B3 H3 122.9 . .
B7 B3 H3 122.5 . .
B8 B3 H3 123.4 . .
C1 B5 B10 105.6(4) . .
C1 B5 B9 105.5(4) . .
B10 B5 B9 59.1(4) . .
C1 B5 B4A 57.9(3) . .
B10 B5 B4A 106.1(4) . .
B9 B5 B4A 59.9(4) . .
C1 B5 B6 58.8(3) . .
B10 B5 B6 60.1(3) . .
B9 B5 B6 107.0(4) . .
B4A B5 B6 105.6(4) . .
C1 B5 H5 123.9 . .
B10 B5 H5 122.7 . .
B9 B5 H5 122.4 . .
B4A B5 H5 123.2 . .
B6 B5 H5 122.4 . .
C1 B6 C2A 57.6(3) . .
C1 B6 B11 106.3(4) . .
C2A B6 B11 60.4(4) . .
C1 B6 B10 105.2(4) . .
C2A B6 B10 105.8(4) . .
B11 B6 B10 59.4(4) . .
C1 B6 B5 58.8(3) . .
C2A B6 B5 105.2(4) . .
B11 B6 B5 107.5(4) . .
B10 B6 B5 59.6(4) . .
C1 B6 H6 123.8 . .
C2A B6 H6 123.4 . .
B11 B6 H6 121.6 . .
B10 B6 H6 123.1 . .
B5 B6 H6 122.5 . .
C2A B7 B8 106.2(5) . .
C2A B7 B12 106.2(5) . .
B8 B7 B12 60.6(5) . .
C2A B7 B3 57.9(3) . .
B8 B7 B3 61.4(4) . .
B12 B7 B3 109.3(5) . .
C2A B7 B11 59.5(4) . .
B8 B7 B11 107.1(6) . .
B12 B7 B11 58.9(4) . .
B3 B7 B11 107.0(4) . .
C2A B7 H7 123.8 . .
B8 B7 H7 121.6 . .
B12 B7 H7 121.6 . .
B3 B7 H7 121.4 . .
B11 B7 H7 122.7 . .
B7 B8 B4A 106.9(5) . .
B7 B8 B12 60.5(5) . .
B4A B8 B12 108.5(5) . .
B7 B8 B9 108.7(6) . .
B4A B8 B9 60.7(4) . .
B12 B8 B9 60.6(5) . .
B7 B8 B3 60.3(5) . .
B4A B8 B3 57.9(4) . .
B12 B8 B3 108.4(6) . .
B9 B8 B3 107.4(5) . .
B7 B8 H8 121.6 . .
B4A B8 H8 122.5 . .
B12 B8 H8 120.9 . .
B9 B8 H8 121.2 . .
B3 B8 H8 122.5 . .
B10 B9 B8 108.5(6) . .
B10 B9 B4A 107.4(4) . .
B8 B9 B4A 58.7(4) . .
B10 B9 B5 60.4(3) . .
B8 B9 B5 108.3(5) . .
B4A B9 B5 60.2(3) . .
B10 B9 B12 60.9(4) . .
B8 B9 B12 59.5(5) . .
B4A B9 B12 106.1(5) . .
B5 B9 B12 109.1(5) . .
B10 B9 H9 121.2 . .
B8 B9 H9 122.0 . .
B4A B9 H9 123.2 . .
B5 B9 H9 120.8 . .
B12 B9 H9 121.8 . .
B9 B10 B11 108.1(5) . .
B9 B10 B5 60.5(4) . .
B11 B10 B5 108.3(4) . .
B9 B10 B6 108.3(4) . .
B11 B10 B6 59.7(4) . .
B5 B10 B6 60.3(3) . .
B9 B10 B12 60.5(4) . .
B11 B10 B12 59.4(4) . .
B5 B10 B12 108.7(5) . .
B6 B10 B12 107.5(5) . .
B9 B10 H10 121.3 . .
B11 B10 H10 122.0 . .
B5 B10 H10 121.1 . .
B6 B10 H10 121.9 . .
B12 B10 H10 121.8 . .
B10 B11 B12 61.3(4) . .
B10 B11 B6 60.9(4) . .
B12 B11 B6 109.9(5) . .
B10 B11 C2A 106.1(4) . .
B12 B11 C2A 105.1(5) . .
B6 B11 C2A 59.3(3) . .
B10 B11 B7 107.6(5) . .
B12 B11 B7 59.1(4) . .
B6 B11 B7 107.4(5) . .
C2A B11 B7 58.0(4) . .
B10 B11 H11 121.4 . .
B12 B11 H11 121.6 . .
B6 B11 H11 120.7 . .
C2A B11 H11 124.4 . .
B7 B11 H11 122.8 . .
B11 B12 B7 62.0(5) . .
B11 B12 B8 108.3(5) . .
B7 B12 B8 58.9(5) . .
B11 B12 B9 106.5(4) . .
B7 B12 B9 107.0(5) . .
B8 B12 B9 59.9(5) . .
B11 B12 B10 59.3(4) . .
B7 B12 B10 108.4(4) . .
B8 B12 B10 106.9(5) . .
B9 B12 B10 58.6(4) . .
B11 B12 H12 121.4 . .
B7 B12 H12 121.3 . .
B8 B12 H12 122.2 . .
B9 B12 H12 123.1 . .
B10 B12 H12 122.5 . .
C14 C13 Si1 114.7(3) . .
C14 C13 H13A 108.6 . .
Si1 C13 H13A 108.6 . .
C14 C13 H13B 108.6 . .
Si1 C13 H13B 108.6 . .
H13A C13 H13B 107.6 . .
C13 C14 Si2 111.4(3) . .
C13 C14 H14A 109.3 . .
Si2 C14 H14A 109.3 . .
C13 C14 H14B 109.3 . .
Si2 C14 H14B 109.3 . .
H14A C14 H14B 108.0 . .
Si2 C15 H15A 109.5 . .
Si2 C15 H15B 109.5 . .
H15A C15 H15B 109.5 . .
Si2 C15 H15C 109.5 . .
H15A C15 H15C 109.5 . .
H15B C15 H15C 109.5 . .
Si2 C16 H16A 109.5 . .
Si2 C16 H16B 109.5 . .
H16A C16 H16B 109.5 . .
Si2 C16 H16C 109.5 . .
H16A C16 H16C 109.5 . .
H16B C16 H16C 109.5 . .
C22 C21 B23 59.1(5) . .
C22 C21 B25 107.6(5) . .
B23 C21 B25 109.9(5) . .
C22 C21 B26 62.7(5) . .
B23 C21 B26 112.8(5) . .
B25 C21 B26 60.5(4) . .
C22 C21 B24 106.9(5) . .
B23 C21 B24 60.6(5) . .
B25 C21 B24 61.1(4) . .
B26 C21 B24 111.7(5) . .
C22 C21 Si3 124.8(4) . .
B23 C21 Si3 117.8(4) . .
B25 C21 Si3 121.5(3) . .
B26 C21 Si3 121.6(4) . .
B24 C21 Si3 117.4(4) . .
C37 C22 C21 118.1(7) . .
C37 C22 B23 123.8(10) . .
C21 C22 B23 61.8(4) . .
C37 C22 B27 126.3(9) . .
C21 C22 B27 109.8(6) . .
B23 C22 B27 61.2(5) . .
C37 C22 B26 111.2(10) . .
C21 C22 B26 60.4(4) . .
B23 C22 B26 113.1(6) . .
B27 C22 B26 112.7(6) . .
C37 C22 B31 117.4(9) . .
C21 C22 B31 110.9(6) . .
B23 C22 B31 112.3(7) . .
B27 C22 B31 61.0(5) . .
B26 C22 B31 63.5(5) . .
C22 B23 C21 59.0(4) . .
C22 B23 B27 61.8(5) . .
C21 B23 B27 108.0(6) . .
C22 B23 B24 107.3(6) . .
C21 B23 B24 61.2(4) . .
B27 B23 B24 104.9(7) . .
C22 B23 B28 107.4(6) . .
C21 B23 B28 108.0(7) . .
B27 B23 B28 57.5(6) . .
B24 B23 B28 58.6(6) . .
C22 B23 H23 121.4 . .
C21 B23 H23 121.1 . .
B27 B23 H23 122.8 . .
B24 B23 H23 122.9 . .
B28 B23 H23 122.9 . .
B23 B24 B28 62.8(6) . .
B23 B24 C21 58.2(4) . .
B28 B24 C21 108.9(7) . .
B23 B24 B25 105.7(7) . .
B28 B24 B25 108.5(7) . .
C21 B24 B25 58.4(4) . .
B23 B24 B29 106.2(8) . .
B28 B24 B29 57.8(6) . .
C21 B24 B29 105.9(7) . .
B25 B24 B29 60.9(5) . .
B23 B24 H24 122.5 . .
B28 B24 H24 120.4 . .
C21 B24 H24 123.0 . .
B25 B24 H24 122.2 . .
B29 B24 H24 123.3 . .
C21 B25 B26 59.7(4) . .
C21 B25 B30 107.3(6) . .
B26 B25 B30 61.0(5) . .
C21 B25 B24 60.6(4) . .
B26 B25 B24 110.6(6) . .
B30 B25 B24 109.6(6) . .
C21 B25 B29 106.8(5) . .
B26 B25 B29 109.6(7) . .
B30 B25 B29 60.6(6) . .
B24 B25 B29 59.9(5) . .
C21 B25 H25 122.9 . .
B26 B25 H25 120.1 . .
B30 B25 H25 121.2 . .
B24 B25 H25 120.2 . .
B29 B25 H25 121.8 . .
C21 B26 B25 59.7(4) . .
C21 B26 C22 57.0(4) . .
B25 B26 C22 102.7(5) . .
C21 B26 B30 106.6(6) . .
B25 B26 B30 60.1(5) . .
C22 B26 B30 102.3(6) . .
C21 B26 B31 104.5(5) . .
B25 B26 B31 103.0(6) . .
C22 B26 B31 58.8(5) . .
B30 B26 B31 55.5(6) . .
C21 B26 H26 122.6 . .
B25 B26 H26 123.7 . .
C22 B26 H26 125.5 . .
B30 B26 H26 123.9 . .
B31 B26 H26 125.0 . .
B32 B27 B28 63.5(8) . .
B32 B27 B23 113.3(8) . .
B28 B27 B23 63.8(6) . .
B32 B27 C22 108.0(7) . .
B28 B27 C22 108.7(6) . .
B23 B27 C22 57.1(5) . .
B32 B27 B31 59.1(7) . .
B28 B27 B31 110.9(8) . .
B23 B27 B31 108.5(5) . .
C22 B27 B31 60.5(6) . .
B32 B27 H27 119.6 . .
B28 B27 H27 118.4 . .
B23 B27 H27 120.0 . .
C22 B27 H27 123.6 . .
B31 B27 H27 121.5 . .
B29 B28 B27 103.9(8) . .
B29 B28 B24 62.1(5) . .
B27 B28 B24 105.8(7) . .
B29 B28 B32 58.9(7) . .
B27 B28 B32 56.6(7) . .
B24 B28 B32 107.8(7) . .
B29 B28 B23 106.2(6) . .
B27 B28 B23 58.6(5) . .
B24 B28 B23 58.6(5) . .
B32 B28 B23 103.8(8) . .
B29 B28 H28 122.4 . .
B27 B28 H28 124.8 . .
B24 B28 H28 121.1 . .
B32 B28 H28 123.8 . .
B23 B28 H28 123.8 . .
B28 B29 B32 62.4(7) . .
B28 B29 B24 60.1(6) . .
B32 B29 B24 109.0(9) . .
B28 B29 B30 112.6(9) . .
B32 B29 B30 62.7(7) . .
B24 B29 B30 107.2(6) . .
B28 B29 B25 108.9(7) . .
B32 B29 B25 108.7(9) . .
B24 B29 B25 59.1(4) . .
B30 B29 B25 58.4(5) . .
B28 B29 H29 119.2 . .
B32 B29 H29 119.8 . .
B24 B29 H29 122.7 . .
B30 B29 H29 120.4 . .
B25 B29 H29 122.8 . .
B31 B30 B25 109.5(6) . .
B31 B30 B26 65.0(6) . .
B25 B30 B26 58.9(4) . .
B31 B30 B29 104.7(7) . .
B25 B30 B29 61.0(5) . .
B26 B30 B29 108.3(5) . .
B31 B30 B32 57.8(7) . .
B25 B30 B32 105.8(7) . .
B26 B30 B32 109.3(7) . .
B29 B30 B32 56.5(7) . .
B31 B30 H30 121.1 . .
B25 B30 H30 121.8 . .
B26 B30 H30 119.2 . .
B29 B30 H30 123.7 . .
B32 B30 H30 124.1 . .
B30 B31 B32 65.0(7) . .
B30 B31 C22 104.5(6) . .
B32 B31 C22 104.1(7) . .
B30 B31 B27 107.6(8) . .
B32 B31 B27 56.4(6) . .
C22 B31 B27 58.5(5) . .
B30 B31 B26 59.5(5) . .
B32 B31 B26 110.6(7) . .
C22 B31 B26 57.7(4) . .
B27 B31 B26 105.9(5) . .
B30 B31 H31 120.8 . .
B32 B31 H31 120.9 . .
C22 B31 H31 125.5 . .
B27 B31 H31 123.9 . .
B26 B31 H31 121.8 . .
B27 B32 B31 64.5(7) . .
B27 B32 B29 106.4(8) . .
B31 B32 B29 108.0(7) . .
B27 B32 B28 59.9(7) . .
B31 B32 B28 112.3(8) . .
B29 B32 B28 58.7(7) . .
B27 B32 B30 107.8(8) . .
B31 B32 B30 57.2(7) . .
B29 B32 B30 60.9(6) . .
B28 B32 B30 108.2(6) . .
B27 B32 H32 121.1 . .
B31 B32 H32 119.6 . .
B29 B32 H32 122.9 . .
B28 B32 H32 120.7 . .
B30 B32 H32 122.8 . .
C34 C33 Si1 113.4(3) . .
C34 C33 H33A 108.9 . .
Si1 C33 H33A 108.9 . .
C34 C33 H33B 108.9 . .
Si1 C33 H33B 108.9 . .
H33A C33 H33B 107.7 . .
C33 C34 Si3 121.0(3) . .
C33 C34 H34A 107.1 . .
Si3 C34 H34A 107.1 . .
C33 C34 H34B 107.1 . .
Si3 C34 H34B 107.1 . .
H34A C34 H34B 106.8 . .
Si3 C35 H35A 109.5 . .
Si3 C35 H35B 109.5 . .
H35A C35 H35B 109.5 . .
Si3 C35 H35C 109.5 . .
H35A C35 H35C 109.5 . .
H35B C35 H35C 109.5 . .
Si3 C36 H36A 109.5 . .
Si3 C36 H36B 109.5 . .
H36A C36 H36B 109.5 . .
Si3 C36 H36C 109.5 . .
H36A C36 H36C 109.5 . .
H36B C36 H36C 109.5 . .
C22 C37 H37A 109.5 . .
C22 C37 H37B 109.5 . .
H37A C37 H37B 109.5 . .
C22 C37 H37C 109.5 . .
H37A C37 H37C 109.5 . .
H37B C37 H37C 109.5 . .

loop_
_geom_bond_atom_site_label_1
_geom_bond_atom_site_label_2
_geom_bond_distance
_geom_bond_site_symmetry_2
Si1 C13 1.869(5) .
Si1 C13 1.869(5) 2
Si1 C33 1.870(4) .
Si1 C33 1.870(4) 2
Si2 C15 1.846(5) .
Si2 C16 1.850(6) .
Si2 C14 1.858(5) .
Si2 C1 1.931(4) .
Si3 C36 1.852(6) .
Si3 C34 1.864(4) .
Si3 C35 1.866(6) .
Si3 C21 1.932(5) .
C1 C2A 1.667(7) .
C1 B4A 1.692(7) .
C1 B3 1.709(7) .
C1 B6 1.719(6) .
C1 B5 1.720(7) .
C2A C17A 1.481(13) .
C2A B3 1.694(9) .
C2A B7 1.730(8) .
C2A B6 1.739(8) .
C2A B11 1.758(9) .
C2A H2B 1.100(6) .
B4A B3 1.703(11) .
B4A B8 1.734(10) .
B4A B9 1.770(9) .
B4A B5 1.774(9) .
B4A H4A 1.100(7) .
C17A H17A 0.9600 .
C17A H17B 0.9600 .
C17A H17C 0.9600 .
C17A H2B 0.387(12) .
C17B H4A 0.376(14) .
C17B H17D 0.9600 .
C17B H17E 0.9600 .
C17B H17F 0.9600 .
B3 B7 1.767(10) .
B3 B8 1.785(10) .
B3 H3 1.1000 .
B5 B10 1.770(8) .
B5 B9 1.771(8) .
B5 B6 1.782(9) .
B5 H5 1.1000 .
B6 B11 1.758(8) .
B6 B10 1.779(8) .
B6 H6 1.1000 .
B7 B8 1.731(14) .
B7 B12 1.758(11) .
B7 B11 1.810(11) .
B7 H7 1.1000 .
B8 B12 1.760(12) .
B8 B9 1.767(12) .
B8 H8 1.1000 .
B9 B10 1.745(10) .
B9 B12 1.779(11) .
B9 H9 1.1000 .
B10 B11 1.752(11) .
B10 B12 1.787(10) .
B10 H10 1.1000 .
B11 B12 1.755(10) .
B11 H11 1.1000 .
B12 H12 1.1000 .
C13 C14 1.559(6) .
C13 H13A 0.9700 .
C13 H13B 0.9700 .
C14 H14A 0.9700 .
C14 H14B 0.9700 .
C15 H15A 0.9600 .
C15 H15B 0.9600 .
C15 H15C 0.9600 .
C16 H16A 0.9600 .
C16 H16B 0.9600 .
C16 H16C 0.9600 .
C21 C22 1.650(8) .
C21 B23 1.697(8) .
C21 B25 1.711(8) .
C21 B26 1.711(7) .
C21 B24 1.751(10) .
C22 C37 1.380(13) .
C22 B23 1.652(13) .
C22 B27 1.734(11) .
C22 B26 1.749(12) .
C22 B31 1.772(13) .
B23 B27 1.725(10) .
B23 B24 1.739(14) .
B23 B28 1.813(14) .
B23 H23 1.1000 .
B24 B28 1.740(12) .
B24 B25 1.759(11) .
B24 B29 1.773(13) .
B24 H24 1.1000 .
B25 B26 1.724(12) .
B25 B30 1.745(10) .
B25 B29 1.791(10) .
B25 H25 1.1000 .
B26 B30 1.761(13) .
B26 B31 1.853(13) .
B26 H26 1.1000 .
B27 B32 1.643(16) .
B27 B28 1.704(16) .
B27 B31 1.780(13) .
B27 H27 1.1000 .
B28 B29 1.698(15) .
B28 B32 1.762(18) .
B28 H28 1.1000 .
B29 B32 1.702(18) .
B29 B30 1.784(17) .
B29 H29 1.1000 .
B30 B31 1.684(15) .
B30 B32 1.815(14) .
B30 H30 1.1000 .
B31 B32 1.69(2) .
B31 H31 1.1000 .
B32 H32 1.1000 .
C33 C34 1.561(6) .
C33 H33A 0.9700 .
C33 H33B 0.9700 .
C34 H34A 0.9700 .
C34 H34B 0.9700 .
C35 H35A 0.9600 .
C35 H35B 0.9600 .
C35 H35C 0.9600 .
C36 H36A 0.9600 .
C36 H36B 0.9600 .
C36 H36C 0.9600 .
C37 H37A 0.9600 .
C37 H37B 0.9600 .
C37 H37C 0.9600 .
